data_2201460
loop_
_publ_author_name
'Lee, Uk'
'Joo, Hea-Chung'
'Cho, Mi-Ae'

_publ_section_title
;
 Hexaaquacobalt(II) tetrapotassium
 diethylenediaminetetraacetato(4--)cobaltate(III) \b-octamolybdate
 hexahydrate
;
_journal_issue 10
_journal_name_full 'Acta Crystallographica Section E'
_journal_page_first m599
_journal_page_last m601
_journal_paper_doi 10.1107/S1600536802017385
_journal_volume 58
_journal_year 2002
_chemical_formula_iupac 'K4 [Co (H2 O)6] [Co (C10 H12 N2 O8)]2 [Mo8 O26], 6H2 O'
_chemical_formula_moiety '4K 1+, H12 Co O6 2+, 2C10 H12 Co1 N2 O8 1+, Mo8 O26 4-, 6H2 O'
_chemical_formula_sum 'C20 H48 Co3 K4 Mo8 N4 O54'
_chemical_formula_weight 2309.34
_chemical_name_systematic ?
_space_group_IT_number 2
_symmetry_cell_setting triclinic
_symmetry_space_group_name_Hall '-P 1'
_symmetry_space_group_name_H-M 'P -1'
_atom_sites_solution_hydrogens geom
_atom_sites_solution_primary direct
_atom_sites_solution_secondary difmap
_audit_creation_method SHELXL-97
_cell_angle_alpha 90.320(10)
_cell_angle_beta 95.86(2)
_cell_angle_gamma 100.790(10)
_cell_formula_units_Z 1
_cell_length_a 8.3607(8)
_cell_length_b 10.685(2)
_cell_length_c 16.9220(10)
_cell_measurement_reflns_used 30
_cell_measurement_temperature 298(2)
_cell_measurement_theta_max 10.5
_cell_measurement_theta_min 9.6
_cell_volume 1476.8(3)
_computing_cell_refinement 'STADI4 (STOE, 1996)'
_computing_data_collection 'STADI4 (STOE, 1996)'
_computing_data_reduction 'X-RED (STOE, 1996)'
_computing_molecular_graphics 'ORTEP III v1.07 (Farrugia, 1997) and DIAMOND (Brandenburg, 1998)'
_computing_structure_refinement 'SHELXL-97 (Sheldrick, 1997)'
_computing_structure_solution 'SHELXS-97 (Sheldrick, 1990)'
_diffrn_ambient_temperature 298(2)
_diffrn_measured_fraction_theta_full 0.999
_diffrn_measured_fraction_theta_max 0.999
_diffrn_measurement_device_type 'STOE STADI4'
_diffrn_measurement_method '\w/2-\q scans'
_diffrn_radiation_monochromator graphite
_diffrn_radiation_source 'fine-focus sealed tube'
_diffrn_radiation_type MoK\a
_diffrn_radiation_wavelength 0.71069
_diffrn_reflns_av_R_equivalents 0.0000
_diffrn_reflns_av_sigmaI/netI 0.0355
_diffrn_reflns_limit_h_max 10
_diffrn_reflns_limit_h_min -10
_diffrn_reflns_limit_k_max 13
_diffrn_reflns_limit_k_min -13
_diffrn_reflns_limit_l_max 21
_diffrn_reflns_limit_l_min 0
_diffrn_reflns_number 6733
_diffrn_reflns_theta_full 27.45
_diffrn_reflns_theta_max 27.45
_diffrn_reflns_theta_min 1.94
_diffrn_standards_decay_% 3.2
_diffrn_standards_interval_time 60
_diffrn_standards_number 3
_exptl_absorpt_coefficient_mu 2.866
_exptl_absorpt_correction_T_max 0.425
_exptl_absorpt_correction_T_min 0.273
_exptl_absorpt_correction_type psi-scan
_exptl_absorpt_process_details 'X-SHAPE (STOE, 1996)'
_exptl_crystal_colour violet
_exptl_crystal_density_diffrn 2.597
_exptl_crystal_density_meas ?
_exptl_crystal_density_method 'not measured'
_exptl_crystal_description 'tetragonal prism'
_exptl_crystal_F_000 1121
_exptl_crystal_size_max 0.60
_exptl_crystal_size_mid 0.40
_exptl_crystal_size_min 0.30
_refine_diff_density_max 0.718
_refine_diff_density_min -0.908
_refine_ls_extinction_method none
_refine_ls_goodness_of_fit_ref 1.147
_refine_ls_hydrogen_treatment constr
_refine_ls_matrix_type full
_refine_ls_number_parameters 421
_refine_ls_number_reflns 6733
_refine_ls_number_restraints 0
_refine_ls_restrained_S_all 1.147
_refine_ls_R_factor_all 0.0557
_refine_ls_R_factor_gt 0.0364
_refine_ls_shift/su_max 0.001
_refine_ls_shift/su_mean 0.000
_refine_ls_structure_factor_coef Fsqd
_refine_ls_weighting_details 'calc w=1/[\s^2^(Fo^2^)+(0.0288P)^2^+3.9688P] where P=(Fo^2^+2Fc^2^)/3'
_refine_ls_weighting_scheme calc
_refine_ls_wR_factor_gt 0.0740
_refine_ls_wR_factor_ref 0.0852
_reflns_number_gt 5391
_reflns_number_total 6733
_reflns_threshold_expression >2\s(I)
_cod_data_source_file cv6148.cif
_cod_data_source_block I
_cod_depositor_comments
;
The following automatic conversions were performed:

'_exptl_crystal_density_meas' value 'not measured' was changed to '?'
- the value is perceived as not measured.

Automatic conversion script
Id: cif_fix_values 3008 2015-01-20 13:52:24Z robertas 
;
_cod_database_code 2201460
_cod_database_fobs_code 2201460

loop_
_symmetry_equiv_pos_as_xyz
'x, y, z'
'-x, -y, -z'

loop_
_atom_site_label
_atom_site_fract_x
_atom_site_fract_y
_atom_site_fract_z
_atom_site_U_iso_or_equiv
_atom_site_adp_type
_atom_site_calc_flag
_atom_site_refinement_flags
_atom_site_occupancy
_atom_site_disorder_assembly
_atom_site_disorder_group
_atom_site_type_symbol
_atom_site_attached_hydrogens
Mo1 -0.09770(5) 0.38571(4) 0.34579(2) 0.01765(10) Uani d . 1 . . Mo 0
Mo2 0.19776(5) 0.47095(4) 0.48433(2) 0.01480(9) Uani d . 1 . . Mo 0
Mo3 -0.00696(5) 0.29620(4) 0.60799(2) 0.01653(10) Uani d . 1 . . Mo 0
Mo4 0.31080(5) 0.79095(4) 0.52893(3) 0.01824(10) Uani d . 1 . . Mo 0
Co1 0.54332(8) 0.16447(6) 0.83476(4) 0.01701(14) Uani d . 1 . . Co 0
Co2 0.0000 0.0000 0.0000 0.0238(2) Uani d S 1 . . Co 0
K1 0.86572(16) 0.91456(12) 0.57504(8) 0.0317(3) Uani d . 1 . . K 0
K2 0.13553(19) 0.60755(13) 0.90842(8) 0.0398(3) Uani d . 1 . . K 0
Of1 0.0567(4) 0.6279(3) 0.51790(19) 0.0153(7) Uani d . 1 . . O 0
Oc2 0.1014(4) 0.5168(3) 0.38044(19) 0.0161(7) Uani d . 1 . . O 0
Oc3 0.1804(4) 0.4399(3) 0.5962(2) 0.0165(7) Uani d . 1 . . O 0
Ob4 0.3626(4) 0.5986(3) 0.4942(2) 0.0204(7) Uani d . 1 . . O 0
Ob5 0.2325(4) 0.7764(3) 0.4174(2) 0.0201(7) Uani d . 1 . . O 0
Ob6 0.3046(4) 0.7056(3) 0.6289(2) 0.0213(7) Uani d . 1 . . O 0
Ot7 0.0003(5) 0.2630(4) 0.3290(2) 0.0268(8) Uani d . 1 . . O 0
Ot8 -0.1511(5) 0.4393(4) 0.2548(2) 0.0288(9) Uani d . 1 . . O 0
Ot9 0.2730(4) 0.3433(3) 0.4557(2) 0.0236(8) Uani d . 1 . . O 0
Ot10 0.0185(5) 0.2876(4) 0.7080(2) 0.0271(8) Uani d . 1 . . O 0
Ot11 0.0768(4) 0.1755(3) 0.5726(2) 0.0237(8) Uani d . 1 . . O 0
Ot12 0.2123(5) 0.9108(3) 0.5531(2) 0.0263(8) Uani d . 1 . . O 0
Ot13 0.5107(5) 0.8610(4) 0.5296(3) 0.0315(9) Uani d . 1 . . O 0
O14 0.3492(4) 0.1912(3) 0.8754(2) 0.0233(8) Uani d . 1 . . O 0
O15 0.7410(4) 0.1361(3) 0.8004(2) 0.0237(8) Uani d . 1 . . O 0
O16 0.5160(5) 0.0022(3) 0.8845(2) 0.0250(8) Uani d . 1 . . O 0
O17 0.6736(5) 0.2731(3) 0.9169(2) 0.0240(8) Uani d . 1 . . O 0
O18 0.2209(6) 0.3475(4) 0.9048(3) 0.0379(10) Uani d . 1 . . O 0
O19 0.8394(5) 0.0105(4) 0.7203(3) 0.0347(10) Uani d . 1 . . O 0
O20 0.3557(6) -0.1897(4) 0.8720(3) 0.0476(12) Uani d . 1 . . O 0
O21 0.8553(5) 0.4537(4) 0.9285(3) 0.0365(10) Uani d . 1 . . O 0
OW1 0.2503(5) 0.0599(4) 0.0063(2) 0.0356(10) Uani d . 1 . . O 2
Ow2 0.0265(5) -0.1929(4) 0.0208(3) 0.0343(10) Uani d . 1 . . O 2
Ow3 0.0053(5) 0.0299(5) 0.1220(3) 0.0401(11) Uani d . 1 . . O 2
Ow4 0.1390(9) 0.2713(5) 0.1652(3) 0.0721(18) Uani d . 1 . . O 2
Ow5 0.3950(7) 0.3452(7) 0.2980(3) 0.0696(18) Uani d . 1 . . O 2
Ow6 0.4253(10) 0.3555(6) 0.0751(4) 0.087(2) Uani d . 1 . . O 2
N1 0.4317(5) 0.0676(4) 0.7427(3) 0.0212(9) Uani d . 1 . . N 0
N2 0.5407(5) 0.3211(4) 0.7787(2) 0.0189(8) Uani d . 1 . . N 0
C1 0.5558(7) 0.0106(5) 0.7029(3) 0.0267(12) Uani d . 1 . . C 0
H1A 0.5275 -0.0816 0.7042 0.032 Uiso calc R 1 . . H 0
H1B 0.5521 0.0347 0.6476 0.032 Uiso calc R 1 . . H 0
C2 0.7257(7) 0.0539(5) 0.7425(3) 0.0249(11) Uani d . 1 . . C 0
C3 0.3111(7) -0.0343(5) 0.7747(3) 0.0272(12) Uani d . 1 . . C 0
H3A 0.2747 -0.1035 0.7359 0.033 Uiso calc R 1 . . H 0
H3B 0.2165 -0.0009 0.7877 0.033 Uiso calc R 1 . . H 0
C4 0.3973(7) -0.0812(5) 0.8489(4) 0.0291(12) Uani d . 1 . . C 0
C5 0.7514(6) 0.3768(5) 0.8887(3) 0.0239(11) Uani d . 1 . . C 0
C6 0.7065(6) 0.3980(5) 0.8007(3) 0.0225(11) Uani d . 1 . . C 0
H6A 0.7064 0.4876 0.7917 0.027 Uiso calc R 1 . . H 0
H6B 0.7849 0.3710 0.7691 0.027 Uiso calc R 1 . . H 0
C7 0.3182(6) 0.3056(5) 0.8683(3) 0.0237(11) Uani d . 1 . . C 0
C8 0.4144(7) 0.3867(5) 0.8099(3) 0.0241(11) Uani d . 1 . . C 0
H8A 0.3397 0.4054 0.7658 0.029 Uiso calc R 1 . . H 0
H8B 0.4685 0.4668 0.8358 0.029 Uiso calc R 1 . . H 0
C9 0.4961(7) 0.2826(5) 0.6930(3) 0.0242(11) Uani d . 1 . . C 0
H9A 0.5912 0.2661 0.6694 0.029 Uiso calc R 1 . . H 0
H9B 0.4541 0.3496 0.6640 0.029 Uiso calc R 1 . . H 0
C10 0.3660(7) 0.1628(5) 0.6905(3) 0.0272(12) Uani d . 1 . . C 0
H10A 0.2671 0.1817 0.7093 0.033 Uiso calc R 1 . . H 0
H10B 0.3396 0.1291 0.6364 0.033 Uiso calc R 1 . . H 0

loop_
_atom_site_aniso_label
_atom_site_aniso_U_11
_atom_site_aniso_U_22
_atom_site_aniso_U_33
_atom_site_aniso_U_12
_atom_site_aniso_U_13
_atom_site_aniso_U_23
Mo1 0.0212(2) 0.0160(2) 0.0150(2) 0.00349(16) -0.00187(16) -0.00282(15)
Mo2 0.01376(19) 0.01423(19) 0.0168(2) 0.00440(15) 0.00020(15) -0.00107(15)
Mo3 0.0187(2) 0.0142(2) 0.0166(2) 0.00416(16) -0.00066(16) 0.00145(15)
Mo4 0.0182(2) 0.0144(2) 0.0211(2) 0.00265(16) -0.00147(17) -0.00133(16)
Co1 0.0187(3) 0.0160(3) 0.0151(3) 0.0014(3) -0.0009(3) 0.0005(2)
Co2 0.0204(5) 0.0250(5) 0.0262(5) 0.0058(4) 0.0002(4) 0.0075(4)
K1 0.0376(7) 0.0268(6) 0.0316(7) 0.0084(5) 0.0046(5) -0.0027(5)
K2 0.0463(8) 0.0353(7) 0.0326(7) -0.0086(6) 0.0099(6) 0.0017(6)
Of1 0.0164(16) 0.0143(16) 0.0157(16) 0.0043(13) 0.0011(13) -0.0014(13)
Oc2 0.0171(17) 0.0166(16) 0.0148(16) 0.0029(13) 0.0026(13) 0.0006(13)
Oc3 0.0138(16) 0.0173(16) 0.0175(17) 0.0019(13) -0.0009(13) -0.0006(13)
Ob4 0.0178(17) 0.0156(17) 0.0267(19) 0.0014(13) 0.0009(14) -0.0006(14)
Ob5 0.0207(18) 0.0197(17) 0.0192(18) 0.0026(14) 0.0013(14) 0.0014(14)
Ob6 0.0190(18) 0.0197(18) 0.0230(19) 0.0018(14) -0.0046(14) -0.0036(14)
Ot7 0.029(2) 0.0248(19) 0.027(2) 0.0092(16) 0.0007(16) -0.0059(16)
Ot8 0.037(2) 0.029(2) 0.0193(19) 0.0079(17) -0.0047(16) -0.0001(16)
Ot9 0.0222(19) 0.0184(18) 0.031(2) 0.0076(15) 0.0014(16) -0.0040(15)
Ot10 0.037(2) 0.027(2) 0.0163(18) 0.0041(17) 0.0013(16) 0.0012(15)
Ot11 0.0252(19) 0.0197(18) 0.027(2) 0.0091(15) -0.0030(15) -0.0006(15)
Ot12 0.030(2) 0.0221(19) 0.028(2) 0.0088(16) 0.0030(16) -0.0036(15)
Ot13 0.028(2) 0.025(2) 0.040(2) 0.0034(16) 0.0006(18) -0.0004(17)
O14 0.0222(19) 0.0240(19) 0.0237(19) 0.0026(15) 0.0055(15) 0.0030(15)
O15 0.0242(19) 0.0239(19) 0.0230(19) 0.0055(15) 0.0012(15) -0.0010(15)
O16 0.028(2) 0.0184(18) 0.026(2) -0.0002(15) -0.0012(16) 0.0045(15)
O17 0.028(2) 0.0234(19) 0.0163(18) -0.0027(15) -0.0047(15) 0.0015(14)
O18 0.044(3) 0.034(2) 0.042(3) 0.014(2) 0.024(2) 0.0023(19)
O19 0.031(2) 0.039(2) 0.039(2) 0.0182(19) 0.0066(19) 0.0009(19)
O20 0.053(3) 0.023(2) 0.061(3) -0.007(2) 0.005(2) 0.012(2)
O21 0.037(2) 0.030(2) 0.033(2) -0.0099(18) -0.0098(18) -0.0016(18)
OW1 0.021(2) 0.052(3) 0.033(2) 0.0063(19) 0.0029(17) 0.018(2)
Ow2 0.033(2) 0.025(2) 0.045(3) 0.0079(17) 0.0002(19) 0.0087(18)
Ow3 0.036(2) 0.053(3) 0.029(2) 0.005(2) -0.0003(19) 0.008(2)
Ow4 0.116(5) 0.046(3) 0.046(3) 0.007(3) -0.016(3) -0.007(3)
Ow5 0.056(4) 0.118(5) 0.043(3) 0.040(4) -0.001(3) 0.014(3)
Ow6 0.124(6) 0.064(4) 0.067(4) 0.032(4) -0.035(4) -0.026(3)
N1 0.019(2) 0.024(2) 0.019(2) 0.0061(17) -0.0043(17) -0.0009(17)
N2 0.024(2) 0.019(2) 0.014(2) 0.0052(17) 0.0026(17) 0.0011(16)
C1 0.026(3) 0.025(3) 0.028(3) 0.004(2) 0.001(2) -0.006(2)
C2 0.026(3) 0.023(3) 0.029(3) 0.010(2) 0.005(2) 0.008(2)
C3 0.020(3) 0.024(3) 0.033(3) -0.004(2) -0.001(2) -0.005(2)
C4 0.028(3) 0.020(3) 0.037(3) 0.000(2) 0.005(2) -0.003(2)
C5 0.022(3) 0.022(3) 0.026(3) 0.001(2) -0.003(2) -0.004(2)
C6 0.025(3) 0.019(2) 0.023(3) 0.001(2) 0.003(2) 0.003(2)
C7 0.022(3) 0.026(3) 0.022(3) 0.003(2) 0.002(2) 0.001(2)
C8 0.030(3) 0.023(3) 0.023(3) 0.013(2) 0.005(2) 0.000(2)
C9 0.036(3) 0.030(3) 0.010(2) 0.015(2) -0.001(2) 0.003(2)
C10 0.032(3) 0.034(3) 0.017(3) 0.017(2) -0.008(2) -0.005(2)

loop_
_atom_type_symbol
_atom_type_description
_atom_type_scat_dispersion_real
_atom_type_scat_dispersion_imag
_atom_type_scat_source
Co Co 0.3494 0.9721 'International Tables Vol C Tables 4.2.6.8 and 6.1.1.4'
Mo Mo -1.6832 0.6857 'International Tables Vol C Tables 4.2.6.8 and 6.1.1.4'
C C 0.0033 0.0016 'International Tables Vol C Tables 4.2.6.8 and 6.1.1.4'
N N 0.0061 0.0033 'International Tables Vol C Tables 4.2.6.8 and 6.1.1.4'
K K 0.2009 0.2494 'International Tables Vol C Tables 4.2.6.8 and 6.1.1.4'
O O 0.0106 0.0060 'International Tables Vol C Tables 4.2.6.8 and 6.1.1.4'
H H 0.0000 0.0000 'International Tables Vol C Tables 4.2.6.8 and 6.1.1.4'

loop_
_geom_angle_atom_site_label_1
_geom_angle_atom_site_label_2
_geom_angle_atom_site_label_3
_geom_angle_site_symmetry_1
_geom_angle_site_symmetry_3
_geom_angle
Mo3 Mo2 Mo1 . . 90.155(17)
Mo3 Mo2 Mo4 . . 117.482(19)
Mo1 Mo2 Mo4 . . 116.957(19)
Mo2 Mo1 Mo2 . 2_566 63.980(17)
Mo4 Mo1 Mo2 2_566 2_566 60.681(17)
Mo3 Mo1 Mo2 2_566 2_566 55.547(15)
Mo2 Mo3 Mo4 . 2_566 90.967(17)
Ot8 Mo1 Ot7 . . 105.50(19)
Ot8 Mo1 Ob6 . 2_566 100.78(18)
Ot7 Mo1 Ob6 . 2_566 100.91(17)
Ot8 Mo1 Oc2 . . 100.33(17)
Ot7 Mo1 Oc2 . . 97.42(16)
Ob6 Mo1 Oc2 2_566 . 147.08(14)
Ot8 Mo1 Of1 . 2_566 160.84(16)
Ot7 Mo1 Of1 . 2_566 93.51(15)
Ob6 Mo1 Of1 2_566 2_566 77.44(13)
Oc2 Mo1 Of1 . 2_566 74.34(12)
Ot8 Mo1 Oc3 . 2_566 89.37(16)
Ot7 Mo1 Oc3 . 2_566 163.04(15)
Ob6 Mo1 Oc3 2_566 2_566 83.87(13)
Oc2 Mo1 Oc3 . 2_566 71.40(12)
Of1 Mo1 Oc3 2_566 2_566 71.47(11)
Ot9 Mo2 Ob4 . . 106.12(17)
Ot9 Mo2 Oc3 . . 101.76(16)
Ob4 Mo2 Oc3 . . 98.38(15)
Ot9 Mo2 Oc2 . . 99.12(16)
Ob4 Mo2 Oc2 . . 96.42(15)
Oc3 Mo2 Oc2 . . 149.85(14)
Ot9 Mo2 Of1 . 2_566 96.26(15)
Ob4 Mo2 Of1 . 2_566 157.54(14)
Oc3 Mo2 Of1 . 2_566 78.46(13)
Oc2 Mo2 Of1 . 2_566 77.85(13)
Ot9 Mo2 Of1 . . 171.54(15)
Ob4 Mo2 Of1 . . 82.08(14)
Oc3 Mo2 Of1 . . 78.71(13)
Oc2 Mo2 Of1 . . 77.51(12)
Of1 Mo2 Of1 2_566 . 75.49(13)
Ot10 Mo3 Ot11 . . 105.61(18)
Ot10 Mo3 Ob5 . 2_566 102.86(17)
Ot11 Mo3 Ob5 . 2_566 98.96(16)
Ot10 Mo3 Oc3 . . 97.82(16)
Ot11 Mo3 Oc3 . . 97.93(16)
Ob5 Mo3 Oc3 2_566 . 148.57(14)
Ot10 Mo3 Oc2 . 2_566 90.00(15)
Ot11 Mo3 Oc2 . 2_566 162.87(15)
Ob5 Mo3 Oc2 2_566 2_566 84.02(13)
Oc3 Mo3 Oc2 . 2_566 72.48(13)
Ot10 Mo3 Of1 . 2_566 161.46(15)
Ot11 Mo3 Of1 . 2_566 92.24(15)
Ob5 Mo3 Of1 2_566 2_566 78.72(13)
Oc3 Mo3 Of1 . 2_566 74.32(12)
Oc2 Mo3 Of1 2_566 2_566 71.70(11)
Ot13 Mo4 Ot12 . . 105.31(19)
Ot13 Mo4 Ob6 . . 103.30(17)
Ot12 Mo4 Ob6 . . 97.42(17)
Ot13 Mo4 Ob5 . . 103.44(18)
Ot12 Mo4 Ob5 . . 97.23(17)
Ob6 Mo4 Ob5 . . 144.74(15)
Ot13 Mo4 Ob4 . . 92.03(16)
Ot12 Mo4 Ob4 . . 162.65(16)
Ob6 Mo4 Ob4 . . 78.77(14)
Ob5 Mo4 Ob4 . . 77.72(14)
Ot13 Mo4 Of1 . . 161.47(15)
Ot12 Mo4 Of1 . . 93.21(15)
Ob6 Mo4 Of1 . . 73.11(13)
Ob5 Mo4 Of1 . . 74.21(13)
Ob4 Mo4 Of1 . . 69.45(11)
O15 Co1 O14 . . 176.73(16)
O15 Co1 O17 . . 87.18(17)
O14 Co1 O17 . . 90.62(17)
O15 Co1 O16 . . 89.68(16)
O14 Co1 O16 . . 88.40(16)
O17 Co1 O16 . . 101.64(15)
O15 Co1 N1 . . 87.66(17)
O14 Co1 N1 . . 94.77(18)
O17 Co1 N1 . . 172.28(18)
O16 Co1 N1 . . 84.07(17)
O15 Co1 N2 . . 95.47(17)
O14 Co1 N2 . . 86.71(17)
O17 Co1 N2 . . 84.32(17)
O16 Co1 N2 . . 172.33(17)
N1 Co1 N2 . . 90.46(18)
OW1 Co2 OW1 2 . 180.0
OW1 Co2 Ow3 2 2 90.81(17)
OW1 Co2 Ow3 . 2 89.19(17)
OW1 Co2 Ow3 2 . 89.19(17)
OW1 Co2 Ow3 . . 90.81(17)
Ow3 Co2 Ow3 2 . 180.0
OW1 Co2 Ow2 2 2 91.48(17)
OW1 Co2 Ow2 . 2 88.52(17)
Ow3 Co2 Ow2 2 2 89.27(18)
Ow3 Co2 Ow2 . 2 90.73(18)
OW1 Co2 Ow2 2 . 88.52(17)
C3 N1 C10 . . 117.4(4)
C3 N1 C1 . . 110.4(4)
C10 N1 C1 . . 110.8(4)
C3 N1 Co1 . . 104.6(3)
C10 N1 Co1 . . 104.9(3)
C1 N1 Co1 . . 108.0(3)
C6 N2 C9 . . 117.0(4)
C6 N2 C8 . . 109.6(4)
C9 N2 C8 . . 111.4(4)
C6 N2 Co1 . . 104.1(3)
C9 N2 Co1 . . 105.7(3)
C8 N2 Co1 . . 108.5(3)
C2 C1 N1 . . 111.9(4)
O19 C2 O15 . . 124.1(5)
O19 C2 C1 . . 120.1(5)
O15 C2 C1 . . 115.8(5)
N1 C3 C4 . . 106.8(4)
O20 C4 O16 . . 123.9(6)
O20 C4 C3 . . 121.4(5)
O16 C4 C3 . . 114.6(5)
O21 C5 O17 . . 123.3(5)
O21 C5 C6 . . 120.9(5)
O17 C5 C6 . . 115.8(4)
N2 C6 C5 . . 106.9(4)
O18 C7 O14 . . 124.5(5)
O18 C7 C8 . . 121.0(5)
O14 C7 C8 . . 114.6(4)
N2 C8 C7 . . 111.9(4)
N2 C9 C10 . . 106.7(4)
N1 C10 C9 . . 107.9(4)

loop_
_geom_bond_atom_site_label_1
_geom_bond_atom_site_label_2
_geom_bond_site_symmetry_2
_geom_bond_distance
_geom_bond_publ_flag
Mo1 Mo2 . 3.2217(9) yes
Mo1 Mo4 2_566 3.2846(8) yes
Mo1 Mo3 2_566 3.4126(9) yes
Mo1 Mo2 2_566 3.4972(7) yes
Mo2 Mo3 . 3.2207(8) yes
Mo2 Mo4 . 3.4307(9) yes
Mo1 Ot8 . 1.692(4) yes
Mo1 Ot7 . 1.708(4) yes
Mo1 Ob6 2_566 1.911(4) yes
Mo1 Oc2 . 1.999(3) yes
Mo1 Of1 2_566 2.307(3) yes
Mo1 Oc3 2_566 2.348(3) yes
Mo2 Ot9 . 1.693(3) yes
Mo2 Ob4 . 1.742(3) yes
Mo2 Oc3 . 1.939(3) yes
Mo2 Oc2 . 1.962(3) yes
Mo2 Of1 2_566 2.187(3) yes
Mo2 Of1 . 2.323(3) yes
Mo3 Ot10 . 1.690(4) yes
Mo3 Ot11 . 1.711(4) yes
Mo3 Ob5 2_566 1.904(4) yes
Mo3 Oc3 . 2.004(3) yes
Mo3 Oc2 2_566 2.296(3) yes
Mo3 Of1 2_566 2.309(3) yes
Mo3 Mo4 2_566 3.2522(9) yes
Mo3 K1 1_445 4.0375(15) ?
Mo4 Ot13 . 1.698(4) yes
Mo4 Ot12 . 1.716(4) yes
Mo4 Ob6 . 1.926(4) yes
Mo4 Ob5 . 1.929(3) yes
Mo4 Ob4 . 2.265(3) yes
Mo4 Of1 . 2.472(3) yes
Mo4 K1 2_676 4.0553(15) ?
Co1 O15 . 1.882(4) yes
Co1 O14 . 1.894(4) yes
Co1 O17 . 1.915(4) yes
Co1 O16 . 1.917(4) yes
Co1 N1 . 1.922(4) yes
Co1 N2 . 1.931(4) yes
Co2 OW1 2 2.062(4) ?
Co2 OW1 . 2.062(4) yes
Co2 Ow3 2 2.082(4) ?
Co2 Ow3 . 2.082(4) yes
Co2 Ow2 2 2.141(4) ?
Co2 Ow2 . 2.141(4) yes
K1 O19 1_565 2.704(4) ?
K1 Ot11 2_666 2.792(4) ?
K1 Ot9 2_666 2.806(4) ?
K1 Ot7 2_666 2.819(4) ?
K1 Ot13 . 2.936(4) ?
K1 Ot12 1_655 2.966(4) ?
K1 Ot12 2_676 2.970(4) ?
K1 Ot11 1_665 3.011(4) ?
K1 K1 2_776 3.809(3) ?
K2 O21 1_455 2.652(4) ?
K2 O20 1_565 2.686(5) ?
K2 Ot8 2_566 2.825(4) ?
K2 O21 2_667 2.837(4) ?
K2 O18 . 2.997(4) ?
K2 Ow4 2_566 3.008(7) ?
K2 Ow2 1_566 3.167(5) ?
K2 O17 2_667 3.338(4) ?
K2 C5 2_667 3.462(6) ?
K2 K2 2_567 4.426(3) ?
O14 C7 . 1.300(6) ?
O15 C2 . 1.292(7) ?
O16 C4 . 1.298(7) ?
O17 C5 . 1.295(6) ?
O18 C7 . 1.216(7) ?
O19 C2 . 1.222(6) ?
O20 C4 . 1.224(7) ?
O21 C5 . 1.221(6) ?
N1 C3 . 1.484(7) ?
N1 C10 . 1.495(6) ?
N1 C1 . 1.509(7) ?
N2 C6 . 1.483(6) ?
N2 C9 . 1.495(6) ?
N2 C8 . 1.507(6) ?
C1 C2 . 1.496(8) ?
C3 C4 . 1.518(8) ?
C5 C6 . 1.526(7) ?
C5 K2 2_667 3.462(6) ?
C7 C8 . 1.512(7) ?
C9 C10 . 1.514(8) ?

loop_
_geom_hbond_atom_site_label_D
_geom_hbond_atom_site_label_A
_geom_hbond_site_symmetry_A
_geom_hbond_distance_DA
_geom_hbond_publ_flag
OW1 O16 2_656 2.726(5) yes
OW1 O14 1_554 2.745(5) yes
OW2 O18 2_556 2.805(6) yes
OW2 O17 2_656 2.899(5) yes
OW3 OW4 . 2.677(7) yes
OW3 O19 2_656 2.918(6) yes
OW4 OW5 . 2.935(8) yes
OW4 OW6 . 2.970(11) yes
OW5 OB6 2_666 2.832(6) yes
OW6 O20 2_656 2.862(8) yes
OW6 O18 1_554 3.188(8) yes
